data_7200625
loop_
_publ_author_name
'Dittrich, Birger'
'Warren, John E.'
'Fabbiani, Francesca P. A.'
'Morgenroth, Wolfgang'
'Corry, Ben'

_publ_section_title
;
 Temperature dependence of rotational disorder in a non-standard amino
 acid from X-ray crystallography and molecular dynamics simulation
;
_journal_issue 15
_journal_name_full 'Physical Chemistry Chemical Physics'
_journal_page_first 2601
_journal_page_last 2609
_journal_paper_doi 10.1039/b819157c
_journal_volume 11
_journal_year 2009
_chemical_absolute_configuration syn
_chemical_compound_source 'Sigma Aldrich'
_chemical_formula_moiety 'C5 H12 N O2, Cl'
_chemical_formula_sum 'C5 H12 Cl N O2'
_chemical_formula_weight 153.61
_chemical_name_common 'O-methyl-2-aminoisobutyric acid hydrochloride'
_chemical_name_systematic 'O-methyl-2-aminoisobutyric acid hydrochloride'
_space_group_IT_number 61
_symmetry_cell_setting orthorhombic
_symmetry_Int_Tables_number 61
_symmetry_space_group_name_Hall '-P 2ac 2ab'
_symmetry_space_group_name_H-M 'P b c a'
_audit_conform_dict_location ftp://ftp.iucr.org/pub/cif_core.dic
_audit_conform_dict_name cif_core.dic
_audit_conform_dict_version 2.2
_audit_creation_date 2008-02-13T11:53:08-00:00
_audit_creation_method 'XD routine XDCIF'
_cell_angle_alpha 90
_cell_angle_beta 90
_cell_angle_gamma 90
_cell_formula_units_Z 8
_cell_length_a 8.5921(1)
_cell_length_b 8.7611(1)
_cell_length_c 22.2484(3)
_cell_measurement_reflns_used 9255
_cell_measurement_temperature 70
_cell_measurement_theta_max 29.838
_cell_measurement_theta_min 2.302
_cell_measurement_wavelength 0.4750
_cell_volume 1674.78(4)
_computing_cell_refinement 'Bruker AXS APEX2 2006'
_computing_data_collection 'Bruker AXS APEX2, 2006'
_computing_data_reduction 'Bruker AXS APEX2 2006'
_computing_molecular_graphics 'Koritsanszky et al, (2003)'
_computing_publication_material 'Koritsanszky et al, (2003)'
_computing_structure_refinement 'Koritsanszky et al, (2003)'
_computing_structure_solution 'SHELXS (Sheldrick, 1997)'
_diffrn_ambient_temperature 70
_diffrn_detector CCD-plate
_diffrn_measured_fraction_theta_full 0.99
_diffrn_measured_fraction_theta_max 0.99
_diffrn_measurement_device 'three circle diffractometer'
_diffrn_measurement_device_type 'Bruker D8'
_diffrn_measurement_method '\w scans'
_diffrn_orient_matrix_UB_11 -8.4490769e-02
_diffrn_orient_matrix_UB_12 7.6807305e-02
_diffrn_orient_matrix_UB_13 -6.3840281e-03
_diffrn_orient_matrix_UB_21 -4.3399990e-02
_diffrn_orient_matrix_UB_22 -2.4152236e-02
_diffrn_orient_matrix_UB_23 4.0606204e-02
_diffrn_orient_matrix_UB_31 6.7256331e-02
_diffrn_orient_matrix_UB_32 8.0903925e-02
_diffrn_orient_matrix_UB_33 1.8182931e-02
_diffrn_radiation_monochromator 'Si (111)'
_diffrn_radiation_probe x-ray
_diffrn_radiation_wavelength 0.4750
_diffrn_reflns_av_R_equivalents 0.1158
_diffrn_reflns_limit_h_max 19
_diffrn_reflns_limit_h_min -19
_diffrn_reflns_limit_k_max 19
_diffrn_reflns_limit_k_min -19
_diffrn_reflns_limit_l_max 49
_diffrn_reflns_limit_l_min -49
_diffrn_reflns_number 220659
_diffrn_reflns_theta_full 31.75
_diffrn_reflns_theta_max 32.94
_diffrn_reflns_theta_min 1
_diffrn_source synchrotron
_exptl_absorpt_coefficient_mu 0.126
_exptl_absorpt_correction_T_max 0.7473
_exptl_absorpt_correction_T_min 0.6834
_exptl_absorpt_correction_type empirical
_exptl_absorpt_process_details 'sadabs (Sheldrick, 2007)'
_exptl_crystal_colour colorless
_exptl_crystal_density_diffrn 1.2184
_exptl_crystal_density_meas ?
_exptl_crystal_density_method .
_exptl_crystal_description plate
_exptl_crystal_F_000 656.0
_exptl_crystal_size_max 0.24
_exptl_crystal_size_mid 0.13
_exptl_crystal_size_min 0.12
_refine_diff_density_max 0.679
_refine_diff_density_min -0.644
_refine_diff_density_rms 0.079
_refine_ls_abs_structure_details 'Structure is centrosymmetric'
_refine_ls_extinction_method none
_refine_ls_goodness_of_fit_ref 2.0841
_refine_ls_hydrogen_treatment constr
_refine_ls_matrix_type full
_refine_ls_number_constraints 0
_refine_ls_number_parameters 82
_refine_ls_number_reflns 7072
_refine_ls_number_restraints 0
_refine_ls_R_factor_all 0.0647
_refine_ls_R_factor_gt 0.0329
_refine_ls_shift/su_max 0
_refine_ls_structure_factor_coef F
_refine_ls_weighting_details
;
calc w1 = 1/[s^2^(Fo)]
;
_refine_ls_weighting_scheme calc
_refine_ls_wR_factor_ref 0.0344
_reflns_number_gt 7072
_reflns_number_total 10495
_reflns_threshold_expression F>3u(F)
_cod_data_source_file B819157C.txt
_cod_data_source_block 70K
_cod_depositor_comments
;
The following automatic conversions were performed:
'_diffrn_radiation_probe' value 'X-ray' changed to 'x-ray' according to
'/home/saulius/struct/CIF-dictionaries/cif_core.dic' dictionary named
'cif_core.dic' version 2.4.1 from 2010-06-29.

Automatic conversion script
Id: cif_fix_enum 1527 2010-12-29 10:47:43Z saulius 
;
_cod_original_sg_symbol_H-M Pbca
_cod_database_code 7200625

loop_
_symmetry_equiv_pos_as_xyz
+X,+Y,+Z
1/2-X,-Y,1/2+Z
1/2+X,1/2-Y,-Z
-X,1/2+Y,1/2-Z
-X,-Y,-Z
1/2+X,+Y,1/2-Z
1/2-X,1/2+Y,+Z
+X,1/2-Y,1/2+Z

loop_
_atom_local_axes_label
_atom_local_axes_atom0
_atom_local_axes_ax1
_atom_local_axes_atom1
_atom_local_axes_atom2
_atom_local_axes_ax2
CL(1) DUM0 Z CL(1) O(1) Y
O(1) DUM1 Z O(1) C(1) Y
O(2) DUM2 Z O(2) C(1) Y
N(1) C(2) Z N(1) H(1A) Y
C(1) O(1) X C(1) O(2) Y
C(2) N(1) Z C(2) C(1) X
C(3) C(2) Z C(3) H(3A) Y
C(4) C(2) Z C(4) H(4A) Y
C(5) O(1) Z C(5) H(5A) Y
H(1A) N(1) Z H(1A) C(2) Y
H(1B) N(1) Z H(1B) C(2) Y
H(1C) N(1) Z H(1C) C(2) Y
H(3A) C(3) Z H(3A) C(2) Y
H(3B) C(3) Z H(3B) C(2) Y
H(3C) C(3) Z H(3C) C(2) Y
H(4A) C(4) Z H(4A) C(2) Y
H(4B) C(4) Z H(4B) C(2) Y
H(4C) C(4) Z H(4C) C(2) Y
H(5A) C(5) Z H(5A) O(1) Y
H(5B) C(5) Z H(5B) O(1) Y
H(5C) C(5) Z H(5C) O(1) Y

loop_
_atom_site_aniso_label
_atom_site_aniso_U_11
_atom_site_aniso_U_22
_atom_site_aniso_U_33
_atom_site_aniso_U_23
_atom_site_aniso_U_13
_atom_site_aniso_U_12
CL(1) 0.01351(3) 0.01522(3) 0.01769(4) -0.00166(3) 0.00062(3) 0.00037(3)
O(1) 0.0241(2) 0.0467(3) 0.01590(10) 0.0033(2) 0.00010(10) -0.0038(2)
O(2) 0.0242(2) 0.0368(2) 0.0209(2) -0.0057(2) -0.00490(10) -0.00800(10)
N(1) 0.01210(10) 0.01490(10) 0.01660(10) -0.00080(10) 0.00030(10) -0.00020(10)
C(1) 0.01640(10) 0.0267(2) 0.01480(10) -0.00180(10) -0.00110(10) 0.00020(10)
C(2) 0.01200(10) 0.01750(10) 0.01520(10) -0.00050(10) -0.00040(10) -0.00090(10)
C(3) 0.0235(2) 0.01680(10) 0.0249(2) 0.00020(10) 0.0008(2) -0.00390(10)
C(4) 0.01170(10) 0.0291(2) 0.0214(2) 0.0015(2) 0.00040(10) 0.00110(10)
C(5) 0.0365(3) 0.0683(6) 0.0158(2) 0.0002(3) -0.0018(2) 0.0010(3)
H(1A) 0.0166 0.0334 0.0352 0.0007 0.0007 0.005
H(1B) 0.0295 0.034 0.0201 -0.0027 -0.003 -0.0014
H(1C) 0.0316 0.018 0.0373 -0.002 0.0005 -0.0009
H(3A) 0.0375 0.0394 0.0652 0.0035 -0.0044 0.0109
H(3B) 0.0516 0.0441 0.0521 0.0104 0.0151 -0.0161
H(3C) 0.0664 0.0438 0.033 -0.0083 -0.0096 -0.009
H(4A) 0.0372 0.071 0.0293 -0.0014 -0.0107 0.0013
H(4B) 0.0293 0.0689 0.0471 0.0168 0.0124 -0.0052
H(4C) 0.0436 0.0358 0.0619 -0.0076 0.0018 0.0096
H(5A) 0.086 0.0831 0.042 -0.0161 -0.0027 -0.0015
H(5B) 0.0691 0.1108 0.0374 0.0215 0.0075 -0.0164
H(5C) 0.0451 0.1128 0.0444 0.0074 -0.0101 0.0067

loop_
_atom_site_label
_atom_site_fract_x
_atom_site_fract_y
_atom_site_fract_z
_atom_site_U_iso_or_equiv
_atom_site_occupancy
CL(1) 0.553520(10) 0.293980(10) 0.436660(10) 0.015 1
O(1) 1.01369(6) 0.26499(7) 0.28817(2) 0.029 1
O(2) 0.82612(5) 0.10427(6) 0.32058(2) 0.027 1
N(1) 0.89113(4) 0.14988(4) 0.43681(2) 0.015 1
C(1) 0.93287(5) 0.19004(6) 0.33003(2) 0.019 1
C(2) 0.99608(4) 0.22711(5) 0.39258(2) 0.015 1
C(3) 0.99192(6) 0.39867(6) 0.40455(3) 0.022 1
C(4) 1.15940(5) 0.15980(6) 0.39965(2) 0.021 1
C(5) 0.96600(10) 0.23970(10) 0.2267(1) 0.04 1
H(1A) 0.78029 0.19189 0.43401 0.028 1
H(1B) 0.92933 0.1732 0.47937 0.028 1
H(1C) 0.893 0.03379 0.43199 0.029 1
H(3A) 0.87633 0.44287 0.39403 0.047 1
H(3B) 1.07418 0.45312 0.37393 0.049 1
H(3C) 1.0298 0.4179 0.45076 0.048 1
H(4A) 1.19783 0.17892 0.4458 0.046 1
H(4B) 1.23985 0.21689 0.36906 0.048 1
H(4C) 1.158 0.03881 0.38798 0.047 1
H(5A) 0.974 0.117 0.218 0.07 1
H(5B) 1.03612 0.32114 0.20096 0.072 1
H(5C) 0.84619 0.28193 0.225 0.067 1

loop_
_geom_angle_atom_site_label_1
_geom_angle_atom_site_label_2
_geom_angle_atom_site_label_3
_geom_angle
_geom_angle_site_symmetry_1
_geom_angle_site_symmetry_2
_geom_angle_site_symmetry_3
_geom_angle_publ_flag
H(1A) N(1) H(1B) 106.46 1_555 1_555 1_555 yes
H(1A) N(1) H(1C) 111.47 1_555 1_555 1_555 yes
H(1B) N(1) H(1C) 106.89 1_555 1_555 1_555 yes
O(1) C(1) O(2) 125.55(5) 1_555 1_555 1_555 yes
O(1) C(1) C(2) 110.24(4) 1_555 1_555 1_555 yes
O(2) C(1) C(2) 124.21(5) 1_555 1_555 1_555 yes
C(1) C(2) C(3) 111.08(4) 1_555 1_555 1_555 yes
C(1) C(2) C(4) 109.73(4) 1_555 1_555 1_555 yes
C(3) C(2) C(4) 112.51(4) 1_555 1_555 1_555 yes
C(2) C(3) H(3A) 109.46 1_555 1_555 1_555 yes
C(2) C(3) H(3B) 107.83 1_555 1_555 1_555 yes
C(2) C(3) H(3C) 108.02 1_555 1_555 1_555 yes
H(3A) C(3) H(3B) 107.48 1_555 1_555 1_555 yes
H(3A) C(3) H(3C) 114.75 1_555 1_555 1_555 yes
H(3B) C(3) H(3C) 109.11 1_555 1_555 1_555 yes
C(2) C(4) H(4A) 108.36 1_555 1_555 1_555 yes
C(2) C(4) H(4B) 109.87 1_555 1_555 1_555 yes
C(2) C(4) H(4C) 109.86 1_555 1_555 1_555 yes
H(4A) C(4) H(4B) 108.95 1_555 1_555 1_555 yes
H(4A) C(4) H(4C) 112.10 1_555 1_555 1_555 yes
H(4B) C(4) H(4C) 107.68 1_555 1_555 1_555 yes
H(5A) C(5) H(5B) 120.90 1_555 1_555 1_555 yes
H(5A) C(5) H(5C) 112.61 1_555 1_555 1_555 yes
H(5B) C(5) H(5C) 106.25 1_555 1_555 1_555 yes

loop_
_geom_bond_atom_site_label_1
_geom_bond_atom_site_label_2
_geom_bond_distance
_geom_bond_site_symmetry_1
_geom_bond_site_symmetry_2
_geom_bond_publ_flag
O(1) C(1) 1.3345(7) 1_555 1_555 yes
O(2) C(1) 1.2043(6) 1_555 1_555 yes
N(1) H(1A) 1.0229 1_555 1_555 yes
N(1) H(1B) 1.0229 1_555 1_555 yes
N(1) H(1C) 1.0229 1_555 1_555 yes
C(1) C(2) 1.5286(6) 1_555 1_555 yes
C(2) C(3) 1.5269(6) 1_555 1_555 yes
C(2) C(4) 1.5303(6) 1_555 1_555 yes
C(3) H(3A) 1.0914 1_555 1_555 yes
C(3) H(3B) 1.0914 1_555 1_555 yes
C(3) H(3C) 1.0914 1_555 1_555 yes
C(4) H(4A) 1.0914 1_555 1_555 yes
C(4) H(4B) 1.0914 1_555 1_555 yes
C(4) H(4C) 1.0914 1_555 1_555 yes
C(5) H(5A) 1.0947 1_555 1_555 yes
C(5) H(5B) 1.0947 1_555 1_555 yes
C(5) H(5C) 1.0947 1_555 1_555 yes

loop_
_geom_torsion_atom_site_label_1
_geom_torsion_atom_site_label_2
_geom_torsion_atom_site_label_3
_geom_torsion_atom_site_label_4
_geom_torsion
_geom_torsion_site_symmetry_1
_geom_torsion_site_symmetry_2
_geom_torsion_site_symmetry_3
_geom_torsion_site_symmetry_4
_geom_torsion_publ_flag
C5 O1 C1 O2 0.39(9) . . . . no
C5 O1 C1 C2 179.84(5) . . . . no
O1 C1 C2 N1 175.20(4) . . . . no
O1 C1 C2 C3 57.15(5) . . . . no
O1 C1 C2 C4 -67.88(5) . . . . no
O2 C1 C2 N1 -5.35(6) . . . . no
O2 C1 C2 C3 -123.39(6) . . . . no
O2 C1 C2 C4 111.57(5) . . . . no
